data_2226881
loop_
_publ_author_name
'Ather, Abdul Qayyum'
'Tahir, M. Nawaz'
'Khan, Misbahul Ain'
'Athar, Muhammad Makshoof'
'Bueno, Eliana Aparecida Silicz'

_publ_section_title
;
 <i>N</i>-(4-Methylphenyl)-6-(pyrazol-1-yl)pyridazin-3-amine
;
_journal_coeditor_code HB5514
_journal_issue 8
_journal_name_full 'Acta Crystallographica Section E'
_journal_page_first o1900
_journal_paper_doi 10.1107/S1600536810024700
_journal_volume 66
_journal_year 2010
_chemical_formula_iupac 'C14 H13 N5'
_chemical_formula_moiety 'C14 H13 N5'
_chemical_formula_sum 'C14 H13 N5'
_chemical_formula_weight 251.29
_chemical_name_systematic
;
<i>N</i>-(4-Methylphenyl)-6-(pyrazol-1-yl)pyridazin-3-amine
;
_space_group_IT_number 15
_symmetry_cell_setting monoclinic
_symmetry_space_group_name_Hall '-C 2yc'
_symmetry_space_group_name_H-M 'C 1 2/c 1'
_atom_sites_solution_hydrogens geom
_atom_sites_solution_primary direct
_atom_sites_solution_secondary difmap
_audit_creation_method SHELXL-97
_cell_angle_alpha 90
_cell_angle_beta 109.715(3)
_cell_angle_gamma 90
_cell_formula_units_Z 8
_cell_length_a 31.8677(17)
_cell_length_b 7.9408(5)
_cell_length_c 10.8446(7)
_cell_measurement_reflns_used 1384
_cell_measurement_temperature 296(2)
_cell_measurement_theta_max 25.24
_cell_measurement_theta_min 2.65
_cell_volume 2583.4(3)
_computing_cell_refinement 'SAINT (Bruker, 2007)'
_computing_data_collection 'APEX2 (Bruker, 2007)'
_computing_data_reduction 'SAINT (Bruker, 2007)'
_computing_molecular_graphics 'ORTEP-3 for Windows (Farrugia, 1997) and PLATON (Spek, 2009)'
_computing_publication_material
;
WinGX (Farrugia, 1999) and PLATON (Spek, 2009)
;
_computing_structure_refinement 'SHELXL97 (Sheldrick, 2008)'
_computing_structure_solution 'SHELXS97 (Sheldrick, 2008)'
_diffrn_ambient_temperature 296(2)
_diffrn_detector_area_resol_mean 7.5
_diffrn_measured_fraction_theta_full 0.997
_diffrn_measured_fraction_theta_max 0.997
_diffrn_measurement_device_type 'Bruker Kappa APEXII CCD'
_diffrn_measurement_method \w
_diffrn_radiation_monochromator graphite
_diffrn_radiation_source 'fine-focus sealed tube'
_diffrn_radiation_type MoK\a
_diffrn_radiation_wavelength 0.71073
_diffrn_reflns_av_R_equivalents 0.0589
_diffrn_reflns_av_sigmaI/netI 0.0566
_diffrn_reflns_limit_h_max 38
_diffrn_reflns_limit_h_min -38
_diffrn_reflns_limit_k_max 9
_diffrn_reflns_limit_k_min -9
_diffrn_reflns_limit_l_max 13
_diffrn_reflns_limit_l_min -11
_diffrn_reflns_number 9293
_diffrn_reflns_theta_full 25.24
_diffrn_reflns_theta_max 25.24
_diffrn_reflns_theta_min 2.65
_diffrn_standards_number 0
_exptl_absorpt_coefficient_mu 0.083
_exptl_absorpt_correction_T_max 0.988
_exptl_absorpt_correction_T_min 0.982
_exptl_absorpt_correction_type multi-scan
_exptl_absorpt_process_details '(SADABS; Bruker, 2005)'
_exptl_crystal_colour 'light brown'
_exptl_crystal_density_diffrn 1.292
_exptl_crystal_density_method 'not measured'
_exptl_crystal_description needle
_exptl_crystal_F_000 1056
_exptl_crystal_size_max 0.32
_exptl_crystal_size_mid 0.18
_exptl_crystal_size_min 0.16
_refine_diff_density_max 0.396
_refine_diff_density_min -0.325
_refine_ls_goodness_of_fit_ref 1.026
_refine_ls_hydrogen_treatment constr
_refine_ls_matrix_type full
_refine_ls_number_parameters 156
_refine_ls_number_reflns 2336
_refine_ls_number_restraints 11
_refine_ls_restrained_S_all 1.158
_refine_ls_R_factor_all 0.1082
_refine_ls_R_factor_gt 0.0597
_refine_ls_shift/su_max 0.000
_refine_ls_shift/su_mean 0.000
_refine_ls_structure_factor_coef Fsqd
_refine_ls_weighting_details 'calc w=1/[\s^2^(Fo^2^)+(0.0773P)^2^+1.8092P] where P=(Fo^2^+2Fc^2^)/3'
_refine_ls_weighting_scheme calc
_refine_ls_wR_factor_gt 0.1467
_refine_ls_wR_factor_ref 0.1756
_reflns_number_gt 1384
_reflns_number_total 2336
_reflns_threshold_expression I>2\s(I)
_cod_data_source_file hb5514.cif
_cod_data_source_block I
_cod_original_sg_symbol_H-M 'C 2/c'
_cod_database_code 2226881
_cod_database_fobs_code 2226881

loop_
_symmetry_equiv_pos_site_id
_symmetry_equiv_pos_as_xyz
1 x,y,z
2 -x,y,1/2-z
3 -x,-y,-z
4 x,-y,1/2+z
5 1/2+x,1/2+y,z
6 1/2-x,1/2+y,1/2-z
7 1/2-x,1/2-y,-z
8 1/2+x,1/2-y,1/2+z

loop_
_atom_site_aniso_label
_atom_site_aniso_U_11
_atom_site_aniso_U_22
_atom_site_aniso_U_33
_atom_site_aniso_U_12
_atom_site_aniso_U_13
_atom_site_aniso_U_23
N1 0.0412(13) 0.073(2) 0.0373(15) -0.0006(13) 0.0111(11) -0.0051(13)
N2 0.0433(14) 0.068(2) 0.0398(15) -0.0029(13) 0.0117(11) 0.0001(12)
N3 0.0446(14) 0.070(2) 0.0410(15) -0.0049(13) 0.0122(12) 0.0027(13)
N4 0.0481(9) 0.106(2) 0.0581(12) -0.0103(12) 0.0181(8) 0.0075(13)
N5B 0.0481(9) 0.106(2) 0.0581(12) -0.0103(12) 0.0181(8) 0.0075(13)
C1 0.0422(16) 0.052(2) 0.0352(16) -0.0011(14) 0.0090(13) 0.0037(14)
C2 0.0428(16) 0.060(2) 0.0476(19) 0.0018(15) 0.0137(14) -0.0025(16)
C3 0.057(2) 0.060(2) 0.0432(18) -0.0024(16) 0.0186(15) -0.0079(16)
C4 0.0505(18) 0.066(2) 0.0430(19) -0.0077(16) 0.0088(15) -0.0011(16)
C5 0.0421(17) 0.071(3) 0.054(2) -0.0001(16) 0.0155(15) -0.0004(17)
C6 0.0459(17) 0.066(2) 0.0407(18) 0.0012(16) 0.0145(14) 0.0004(15)
C7 0.057(2) 0.101(3) 0.066(2) -0.013(2) 0.0088(18) -0.019(2)
C8 0.0447(16) 0.047(2) 0.0388(17) 0.0043(14) 0.0112(13) 0.0033(14)
C9 0.0527(18) 0.071(2) 0.0351(17) -0.0060(16) 0.0133(14) -0.0021(15)
C10 0.0534(19) 0.076(3) 0.0466(19) -0.0070(17) 0.0226(15) -0.0046(17)
C11 0.0452(17) 0.064(2) 0.0416(18) -0.0003(15) 0.0148(14) 0.0035(16)
C12B 0.0481(9) 0.106(2) 0.0581(12) -0.0103(12) 0.0181(8) 0.0075(13)
C13B 0.0481(9) 0.106(2) 0.0581(12) -0.0103(12) 0.0181(8) 0.0075(13)
C14B 0.0481(9) 0.106(2) 0.0581(12) -0.0103(12) 0.0181(8) 0.0075(13)
C13A 0.0481(9) 0.106(2) 0.0581(12) -0.0103(12) 0.0181(8) 0.0075(13)
C14A 0.0481(9) 0.106(2) 0.0581(12) -0.0103(12) 0.0181(8) 0.0075(13)
N5A 0.0481(9) 0.106(2) 0.0581(12) -0.0103(12) 0.0181(8) 0.0075(13)
C12A 0.0481(9) 0.106(2) 0.0581(12) -0.0103(12) 0.0181(8) 0.0075(13)

loop_
_atom_site_type_symbol
_atom_site_label
_atom_site_fract_x
_atom_site_fract_y
_atom_site_fract_z
_atom_site_U_iso_or_equiv
_atom_site_thermal_displace_type
_atom_site_calc_flag
_atom_site_refinement_flags
_atom_site_occupancy
N N1 -0.01706(7) 0.2747(3) 0.5655(2) 0.0510(9) Uani . . 1.000
N N2 0.04995(8) 0.3448(3) 0.7127(2) 0.0510(10) Uani . . 1.000
N N3 0.09382(8) 0.3783(4) 0.7500(2) 0.0524(10) Uani . . 1.000
N N4 0.15970(9) 0.4068(4) 0.7102(3) 0.0707(8) Uani . . 1.000
N N5B 0.18195(19) 0.4362(12) 0.6217(6) 0.0707(8) Uani . . 0.571(10)
C C1 -0.05015(9) 0.2122(4) 0.4533(3) 0.0442(10) Uani . . 1.000
C C2 -0.04181(10) 0.1187(4) 0.3561(3) 0.0505(11) Uani . . 1.000
C C3 -0.07680(10) 0.0626(4) 0.2491(3) 0.0530(11) Uani . . 1.000
C C4 -0.12061(10) 0.0918(4) 0.2371(3) 0.0549(11) Uani . . 1.000
C C5 -0.12852(10) 0.1783(5) 0.3377(3) 0.0559(13) Uani . . 1.000
C C6 -0.09415(9) 0.2382(4) 0.4439(3) 0.0509(11) Uani . . 1.000
C C7 -0.15858(7) 0.0306(5) 0.1201(2) 0.0777(14) Uani . . 1.000
C C8 0.02676(6) 0.3091(3) 0.58716(18) 0.0442(10) Uani . . 1.000
C C9 0.04727(6) 0.3151(3) 0.49129(18) 0.0533(11) Uani . . 1.000
C C10 0.09141(10) 0.3458(4) 0.5291(3) 0.0572(13) Uani . . 1.000
C C11 0.11362(9) 0.3742(4) 0.6618(3) 0.0502(11) Uani . . 1.000
C C12B 0.2222(2) 0.4805(14) 0.6947(7) 0.0707(8) Uani . . 0.571(10)
C C13B 0.2269(2) 0.4969(12) 0.8208(8) 0.0707(8) Uani . . 0.571(10)
C C14B 0.1867(3) 0.4636(14) 0.8260(9) 0.0707(8) Uani . . 0.571(10)
C C13A 0.2274(3) 0.4340(16) 0.8474(10) 0.0707(8) Uani . . 0.429(10)
C C14A 0.1844(4) 0.4271(19) 0.8420(11) 0.0707(8) Uani . . 0.429(10)
N N5A 0.1847(3) 0.3606(15) 0.6367(9) 0.0707(8) Uani . . 0.429(10)
C C12A 0.2262(3) 0.3897(18) 0.7145(9) 0.0707(8) Uani . . 0.429(10)
H H3 -0.07056 0.00336 0.18333 0.0638 Uiso . . 1.000
H H7D -0.16231 0.10527 0.04753 0.1168 Uiso . . 0.571(10)
H H5 -0.15778 0.19657 0.33365 0.0670 Uiso . . 1.000
H H6 -0.10053 0.29660 0.50978 0.0610 Uiso . . 1.000
H H9 0.03074 0.29820 0.40341 0.0639 Uiso . . 1.000
H H10 0.10641 0.34781 0.46897 0.0688 Uiso . . 1.000
H H12B 0.24530 0.49867 0.66181 0.0847 Uiso . . 0.571(10)
H H13B 0.25249 0.52537 0.88974 0.0847 Uiso . . 0.571(10)
H H14B 0.17843 0.47764 0.89986 0.0847 Uiso . . 0.571(10)
H H7E -0.18551 0.02840 0.14120 0.1168 Uiso . . 0.571(10)
H H7F -0.15208 -0.08070 0.09709 0.1168 Uiso . . 0.571(10)
H H1 -0.02583 0.29429 0.63089 0.0611 Uiso . . 1.000
H H2 -0.01262 0.09367 0.36274 0.0605 Uiso . . 1.000
H H7A -0.17227 -0.06543 0.14465 0.1168 Uiso . . 0.429(10)
H H7B -0.14740 -0.00041 0.05142 0.1168 Uiso . . 0.429(10)
H H7C -0.18023 0.11882 0.08976 0.1168 Uiso . . 0.429(10)
H H12A 0.25110 0.38307 0.68855 0.0847 Uiso . . 0.429(10)
H H13A 0.25231 0.46082 0.91929 0.0847 Uiso . . 0.429(10)
H H14A 0.17366 0.43441 0.91163 0.0847 Uiso . . 0.429(10)

loop_
_atom_type_symbol
_atom_type_description
_atom_type_scat_dispersion_real
_atom_type_scat_dispersion_imag
_atom_type_scat_source
C C 0.0033 0.0016 'International Tables Vol C Tables 4.2.6.8 and 6.1.1.4'
H H 0.0000 0.0000 'International Tables Vol C Tables 4.2.6.8 and 6.1.1.4'
N N 0.0061 0.0033 'International Tables Vol C Tables 4.2.6.8 and 6.1.1.4'

loop_
_geom_angle_atom_site_label_1
_geom_angle_atom_site_label_2
_geom_angle_atom_site_label_3
_geom_angle_site_symmetry_1
_geom_angle_site_symmetry_2
_geom_angle_site_symmetry_3
_geom_angle
_geom_angle_publ_flag
C1 N1 C8 . . . 130.3(2) no
N3 N2 C8 . . . 120.5(2) no
N2 N3 C11 . . . 118.9(2) no
N5B N4 C11 . . . 119.0(4) no
N5B N4 C14B . . . 105.9(6) no
C11 N4 C14B . . . 132.2(5) no
N5A N4 C11 . . . 118.6(5) no
C11 N4 C14A . . . 124.3(6) no
N5A N4 C14A . . . 113.3(7) no
N4 N5A C12A . . . 103.7(8) no
N4 N5B C12B . . . 104.6(5) no
C8 N1 H1 . . . 115.00 no
C1 N1 H1 . . . 115.00 no
C2 C1 C6 . . . 118.2(3) no
N1 C1 C6 . . . 117.1(3) no
N1 C1 C2 . . . 124.6(3) no
C1 C2 C3 . . . 120.2(3) no
C2 C3 C4 . . . 122.0(3) no
C3 C4 C5 . . . 117.3(3) no
C5 C4 C7 . . . 121.1(3) no
C3 C4 C7 . . . 121.7(3) no
C4 C5 C6 . . . 121.7(3) no
C1 C6 C5 . . . 120.6(3) no
N2 C8 C9 . . . 120.7(2) no
N1 C8 C9 . . . 125.82(18) no
N1 C8 N2 . . . 113.5(2) no
C8 C9 C10 . . . 118.7(2) no
C9 C10 C11 . . . 117.3(3) no
N4 C11 C10 . . . 121.2(3) no
N3 C11 C10 . . . 123.8(3) no
N3 C11 N4 . . . 114.9(3) no
N5A C12A C13A . . . 110.8(9) no
N5B C12B C13B . . . 113.3(7) no
C12A C13A C14A . . . 104.9(9) no
C12B C13B C14B . . . 104.4(7) no
N4 C14A C13A . . . 105.3(9) no
N4 C14B C13B . . . 110.6(8) no
C1 C2 H2 . . . 120.00 no
C3 C2 H2 . . . 120.00 no
C2 C3 H3 . . . 119.00 no
C4 C3 H3 . . . 119.00 no
C4 C5 H5 . . . 119.00 no
C6 C5 H5 . . . 119.00 no
C1 C6 H6 . . . 120.00 no
C5 C6 H6 . . . 120.00 no
C4 C7 H7D . . . 109.00 no
C4 C7 H7E . . . 109.00 no
C4 C7 H7F . . . 109.00 no
C4 C7 H7A . . . 109.00 no
C4 C7 H7B . . . 109.00 no
C4 C7 H7C . . . 109.00 no
H7D C7 H7E . . . 109.00 no
H7D C7 H7F . . . 109.00 no
H7E C7 H7F . . . 110.00 no
H7A C7 H7B . . . 110.00 no
H7A C7 H7C . . . 109.00 no
H7B C7 H7C . . . 109.00 no
C8 C9 H9 . . . 121.00 no
C10 C9 H9 . . . 121.00 no
C9 C10 H10 . . . 121.00 no
C11 C10 H10 . . . 121.00 no
C13A C12A H12A . . . 125.00 no
N5A C12A H12A . . . 125.00 no
C13B C12B H12B . . . 123.00 no
N5B C12B H12B . . . 123.00 no
C14A C13A H13A . . . 128.00 no
C12A C13A H13A . . . 127.00 no
C14B C13B H13B . . . 128.00 no
C12B C13B H13B . . . 128.00 no
C13A C14A H14A . . . 127.00 no
N4 C14A H14A . . . 127.00 no
C13B C14B H14B . . . 125.00 no
N4 C14B H14B . . . 125.00 no

loop_
_geom_bond_atom_site_label_1
_geom_bond_atom_site_label_2
_geom_bond_site_symmetry_1
_geom_bond_site_symmetry_2
_geom_bond_distance
_geom_bond_publ_flag
N1 C1 . . 1.405(4) no
N1 C8 . . 1.363(3) no
N2 N3 . . 1.344(4) no
N2 C8 . . 1.342(3) no
N3 C11 . . 1.312(4) no
N4 N5B . . 1.392(7) no
N4 C11 . . 1.407(4) no
N4 C14B . . 1.339(10) no
N4 N5A . . 1.354(10) no
N4 C14A . . 1.389(12) no
N5A C12A . . 1.327(14) no
N5B C12B . . 1.308(10) no
N1 H1 . . 0.8600 no
C1 C6 . . 1.387(4) no
C1 C2 . . 1.386(4) no
C2 C3 . . 1.384(4) no
C3 C4 . . 1.377(5) no
C4 C5 . . 1.382(5) no
C4 C7 . . 1.508(4) no
C5 C6 . . 1.379(4) no
C8 C9 . . 1.403(3) no
C9 C10 . . 1.348(4) no
C10 C11 . . 1.391(4) no
C12A C13A . . 1.472(14) no
C12B C13B . . 1.331(11) no
C13A C14A . . 1.353(17) no
C13B C14B . . 1.328(12) no
C2 H2 . . 0.9300 no
C3 H3 . . 0.9300 no
C5 H5 . . 0.9300 no
C6 H6 . . 0.9300 no
C7 H7D . . 0.9600 no
C7 H7E . . 0.9600 no
C7 H7F . . 0.9600 no
C7 H7A . . 0.9600 no
C7 H7B . . 0.9600 no
C7 H7C . . 0.9600 no
C9 H9 . . 0.9300 no
C10 H10 . . 0.9300 no
C12A H12A . . 0.9300 no
C12B H12B . . 0.9300 no
C13A H13A . . 0.9300 no
C13B H13B . . 0.9300 no
C14A H14A . . 0.9300 no
C14B H14B . . 0.9300 no

loop_
_geom_hbond_atom_site_label_D
_geom_hbond_atom_site_label_H
_geom_hbond_atom_site_label_A
_geom_hbond_site_symmetry_A
_geom_hbond_distance_DH
_geom_hbond_distance_HA
_geom_hbond_distance_DA
_geom_hbond_angle_DHA
_geom_hbond_publ_flag
N1 H1 N2 2_556 0.86 2.12 2.982(3) 178 yes
C6 H6 N3 2_556 0.93 2.62 3.498(4) 157 yes
C14B H14B N5B 4_565 0.93 2.47 3.357(11) 160 yes
C5 H5 Cg1 3_566 0.93 2.99 3.527(5) 118 yes

loop_
_geom_torsion_atom_site_label_1
_geom_torsion_atom_site_label_2
_geom_torsion_atom_site_label_3
_geom_torsion_atom_site_label_4
_geom_torsion_site_symmetry_1
_geom_torsion_site_symmetry_2
_geom_torsion_site_symmetry_3
_geom_torsion_site_symmetry_4
_geom_torsion
_geom_torsion_publ_flag
C8 N1 C1 C2 . . . . 23.6(5) no
C8 N1 C1 C6 . . . . -160.4(3) no
C1 N1 C8 N2 . . . . -171.0(3) no
C1 N1 C8 C9 . . . . 11.4(4) no
C8 N2 N3 C11 . . . . -0.5(4) no
N3 N2 C8 N1 . . . . 178.7(2) no
N3 N2 C8 C9 . . . . -3.5(4) no
N2 N3 C11 N4 . . . . -178.5(3) no
N2 N3 C11 C10 . . . . 3.6(5) no
C11 N4 N5B C12B . . . . 173.1(6) no
C14B N4 N5B C12B . . . . 10.1(10) no
N5B N4 C11 N3 . . . . -168.2(5) no
N5B N4 C11 C10 . . . . 9.8(6) no
C14B N4 C11 N3 . . . . -10.4(8) no
C14B N4 C11 C10 . . . . 167.5(7) no
N5B N4 C14B C13B . . . . -11.5(10) no
C11 N4 C14B C13B . . . . -171.3(6) no
N4 N5B C12B C13B . . . . -5.6(12) no
N1 C1 C2 C3 . . . . 180.0(3) no
C6 C1 C2 C3 . . . . 3.9(5) no
N1 C1 C6 C5 . . . . -179.0(3) no
C2 C1 C6 C5 . . . . -2.7(5) no
C1 C2 C3 C4 . . . . -2.2(5) no
C2 C3 C4 C5 . . . . -0.8(5) no
C2 C3 C4 C7 . . . . 179.9(3) no
C3 C4 C5 C6 . . . . 2.1(5) no
C7 C4 C5 C6 . . . . -178.6(3) no
C4 C5 C6 C1 . . . . -0.4(5) no
N1 C8 C9 C10 . . . . -178.0(3) no
N2 C8 C9 C10 . . . . 4.6(4) no
C8 C9 C10 C11 . . . . -1.7(4) no
C9 C10 C11 N3 . . . . -2.4(5) no
C9 C10 C11 N4 . . . . 179.8(3) no
N5B C12B C13B C14B . . . . -1.2(13) no
C12B C13B C14B N4 . . . . 8.0(12) no
